data_4310521
loop_
_publ_author_name
'Ramaswamy Murugavel'
'Malaichamy Sathiyendiran'
'Ramasamy Pothiraja'
'Mrinalini G. Walawalkar'
'Talal Mallah'
'Eric Rivi\'ere'

_publ_section_title
;
 Monomeric, Tetrameric, and Polymeric Copper Di-tert-butyl Phosphate
 Complexes Containing Pyridine Ancillary Ligands
;
_journal_name_full 'Inorganic Chemistry'
_journal_page_first 945
_journal_page_last 953
_journal_paper_doi 10.1021/ic0349508
_journal_volume 43
_journal_year 2004
_chemical_formula_sum 'C58 H120 Cu4 N2 O26 P6'
_chemical_formula_weight 1701.54
_chemical_name_systematic
;
 ?
;
_space_group_IT_number 15
_symmetry_cell_setting monoclinic
_symmetry_space_group_name_Hall '-C 2yc'
_symmetry_space_group_name_H-M 'C 1 2/c 1'
_atom_sites_solution_hydrogens geom
_atom_sites_solution_primary direct
_atom_sites_solution_secondary difmap
_audit_creation_method SHELXL-97
_cell_angle_alpha 90.00
_cell_angle_beta 94.14(6)
_cell_angle_gamma 90.00
_cell_formula_units_Z 4
_cell_length_a 22.741(2)
_cell_length_b 16.6507(10)
_cell_length_c 22.6728(11)
_cell_measurement_reflns_used 25
_cell_measurement_temperature 293(2)
_cell_measurement_theta_max 13.81
_cell_measurement_theta_min 11.31
_cell_volume 8562.7(12)
_computing_cell_refinement 'CAD4 Express (Enraf Nonius, 1994)'
_computing_data_collection 'CAD4 Express (Enraf Nonius, 1994)'
_computing_data_reduction 'XCAD4 (Harms & Wocadlo, 1995)'
_computing_molecular_graphics 'Ortep-3 for Windows (Farrugia, 1997)'
_computing_publication_material 'WinGX publication routines (Farrugia, 1999)'
_computing_structure_refinement 'SHELXL-97 (Sheldrick, 1997)'
_computing_structure_solution 'SHELXS-97 (Sheldrick, 1997)'
_diffrn_ambient_temperature 293(2)
_diffrn_measured_fraction_theta_full 0.998
_diffrn_measured_fraction_theta_max 0.998
_diffrn_measurement_device_type 'Enraf Nonius TurboCAD4'
_diffrn_measurement_method 'non-profiled omega scans'
_diffrn_radiation_monochromator graphite
_diffrn_radiation_source 'fine-focus sealed tube'
_diffrn_radiation_type MoK\a
_diffrn_radiation_wavelength 0.71073
_diffrn_reflns_av_R_equivalents 0.0366
_diffrn_reflns_av_sigmaI/netI 0.0558
_diffrn_reflns_limit_h_max 26
_diffrn_reflns_limit_h_min 0
_diffrn_reflns_limit_k_max 0
_diffrn_reflns_limit_k_min -19
_diffrn_reflns_limit_l_max 26
_diffrn_reflns_limit_l_min -26
_diffrn_reflns_number 7716
_diffrn_reflns_theta_full 24.98
_diffrn_reflns_theta_max 24.98
_diffrn_reflns_theta_min 1.52
_diffrn_standards_decay_% 1
_diffrn_standards_interval_time 60
_diffrn_standards_number 3
_exptl_absorpt_coefficient_mu 1.159
_exptl_absorpt_correction_T_max 0.7605
_exptl_absorpt_correction_T_min 0.6543
_exptl_crystal_colour blue
_exptl_crystal_density_diffrn 1.320
_exptl_crystal_density_method 'not measured'
_exptl_crystal_description prism
_exptl_crystal_F_000 3584
_exptl_crystal_size_max 0.40
_exptl_crystal_size_mid 0.35
_exptl_crystal_size_min 0.25
_refine_diff_density_max 1.424
_refine_diff_density_min -0.502
_refine_diff_density_rms 0.083
_refine_ls_extinction_method none
_refine_ls_goodness_of_fit_ref 1.025
_refine_ls_hydrogen_treatment mixed
_refine_ls_matrix_type full
_refine_ls_number_parameters 437
_refine_ls_number_reflns 7515
_refine_ls_number_restraints 0
_refine_ls_restrained_S_all 1.025
_refine_ls_R_factor_all 0.1114
_refine_ls_R_factor_gt 0.0602
_refine_ls_shift/su_max 0.000
_refine_ls_shift/su_mean 0.000
_refine_ls_structure_factor_coef Fsqd
_refine_ls_weighting_details 'calc w=1/[\s^2^(Fo^2^)+(0.0852P)^2^+32.5949P] where P=(Fo^2^+2Fc^2^)/3'
_refine_ls_weighting_scheme calc
_refine_ls_wR_factor_gt 0.1541
_refine_ls_wR_factor_ref 0.1765
_reflns_number_gt 4981
_reflns_number_total 7515
_reflns_threshold_expression >2sigma(I)
_cod_data_source_file ic0349508si20031012_070004_2.cif
_cod_data_source_block rm078b(tetramer)
_cod_original_cell_volume 8562.6(11)
_cod_database_code 4310521

loop_
_symmetry_equiv_pos_as_xyz
'x, y, z'
'-x, y, -z+1/2'
'x+1/2, y+1/2, z'
'-x+1/2, y+1/2, -z+1/2'
'-x, -y, -z'
'x, -y, z-1/2'
'-x+1/2, -y+1/2, -z'
'x+1/2, -y+1/2, z-1/2'

loop_
_atom_site_label
_atom_site_type_symbol
_atom_site_fract_x
_atom_site_fract_y
_atom_site_fract_z
_atom_site_U_iso_or_equiv
_atom_site_adp_type
_atom_site_occupancy
_atom_site_symmetry_multiplicity
_atom_site_calc_flag
_atom_site_refinement_flags
_atom_site_disorder_assembly
_atom_site_disorder_group
Cu1 Cu 0.34942(3) 0.13194(4) 0.51359(3) 0.0462(2) Uani 1 1 d . . .
Cu2 Cu 0.21098(3) 0.19821(4) 0.53581(3) 0.0454(2) Uani 1 1 d . . .
P1 P 0.34326(7) 0.24524(11) 0.61841(7) 0.0534(4) Uani 1 1 d . . .
P2 P 0.24070(7) 0.01536(9) 0.53057(8) 0.0553(4) Uani 1 1 d . . .
P3 P 0.10419(7) 0.28032(10) 0.59569(7) 0.0523(4) Uani 1 1 d . . .
O1 O 0.27655(16) 0.1871(2) 0.48136(19) 0.0383(8) Uani 1 1 d . . .
O2 O 0.36715(18) 0.2387(3) 0.55833(18) 0.0588(11) Uani 1 1 d . . .
O3 O 0.2781(2) 0.2277(4) 0.6179(2) 0.0841(15) Uani 1 1 d . . .
O4 O 0.3536(3) 0.3258(3) 0.6475(2) 0.0943(17) Uani 1 1 d . . .
O5 O 0.3775(2) 0.1789(3) 0.6582(2) 0.0818(14) Uani 1 1 d . . .
O6 O 0.30438(19) 0.0343(2) 0.5321(2) 0.0686(12) Uani 1 1 d . . .
O7 O 0.19832(17) 0.0834(2) 0.53456(19) 0.0561(10) Uani 1 1 d . . .
O8 O 0.22023(19) -0.0314(3) 0.4729(2) 0.0724(13) Uani 1 1 d . . .
O9 O 0.2353(2) -0.0455(3) 0.5833(2) 0.0818(15) Uani 1 1 d . . .
O10 O 0.14651(16) 0.2132(2) 0.58679(17) 0.0505(9) Uani 1 1 d . . .
O11 O 0.11643(17) 0.3581(2) 0.56721(18) 0.0577(11) Uani 1 1 d . . .
O12 O 0.03891(19) 0.2583(3) 0.5730(3) 0.0858(15) Uani 1 1 d . . .
O13 O 0.0939(2) 0.2938(3) 0.6628(2) 0.0803(14) Uani 1 1 d . . .
N1 N 0.4242(2) 0.0814(3) 0.5485(2) 0.0589(13) Uani 1 1 d . . .
C1 C 0.4733(3) 0.1237(6) 0.5500(4) 0.090(2) Uani 1 1 d . . .
H1 H 0.4716 0.1760 0.5355 0.108 Uiso 1 1 calc R . .
C2 C 0.5275(4) 0.0937(7) 0.5722(4) 0.107(3) Uani 1 1 d . . .
H2 H 0.5611 0.1257 0.5733 0.128 Uiso 1 1 calc R . .
C3 C 0.5307(4) 0.0175(7) 0.5920(4) 0.108(3) Uani 1 1 d . . .
H3 H 0.5667 -0.0041 0.6064 0.129 Uiso 1 1 calc R . .
C4 C 0.4818(4) -0.0267(6) 0.5909(5) 0.109(3) Uani 1 1 d . . .
H4 H 0.4832 -0.0792 0.6049 0.130 Uiso 1 1 calc R . .
C5 C 0.4281(4) 0.0065(5) 0.5682(4) 0.090(2) Uani 1 1 d . . .
H5 H 0.3943 -0.0249 0.5670 0.108 Uiso 1 1 calc R . .
C6 C 0.4107(4) 0.3778(5) 0.6480(4) 0.087(2) Uani 1 1 d . . .
C7 C 0.4626(6) 0.3302(8) 0.6541(5) 0.149(5) Uani 1 1 d . . .
H7A H 0.4662 0.2997 0.6186 0.223 Uiso 1 1 calc R . .
H7B H 0.4604 0.2942 0.6869 0.223 Uiso 1 1 calc R . .
H7C H 0.4964 0.3644 0.6608 0.223 Uiso 1 1 calc R . .
C8 C 0.4044(5) 0.4246(6) 0.5907(4) 0.117(3) Uani 1 1 d . . .
H8A H 0.3686 0.4553 0.5891 0.176 Uiso 1 1 calc R . .
H8B H 0.4033 0.3880 0.5579 0.176 Uiso 1 1 calc R . .
H8C H 0.4374 0.4603 0.5886 0.176 Uiso 1 1 calc R . .
C9 C 0.4019(6) 0.4288(7) 0.7008(5) 0.156(5) Uani 1 1 d . . .
H9A H 0.3660 0.4589 0.6941 0.234 Uiso 1 1 calc R . .
H9B H 0.4344 0.4652 0.7072 0.234 Uiso 1 1 calc R . .
H9C H 0.3995 0.3952 0.7349 0.234 Uiso 1 1 calc R . .
C10 C 0.3608(4) 0.1441(5) 0.7137(3) 0.080(2) Uani 1 1 d . . .
C11 C 0.4191(6) 0.1035(9) 0.7369(6) 0.180(6) Uani 1 1 d . . .
H11A H 0.4298 0.0636 0.7091 0.271 Uiso 1 1 calc R . .
H11B H 0.4139 0.0785 0.7743 0.271 Uiso 1 1 calc R . .
H11C H 0.4496 0.1432 0.7416 0.271 Uiso 1 1 calc R . .
C12 C 0.3167(6) 0.0804(6) 0.6997(5) 0.143(5) Uani 1 1 d . . .
H12A H 0.3323 0.0422 0.6732 0.215 Uiso 1 1 calc R . .
H12B H 0.2814 0.1039 0.6813 0.215 Uiso 1 1 calc R . .
H12C H 0.3077 0.0537 0.7355 0.215 Uiso 1 1 calc R . .
C13 C 0.3426(6) 0.2052(6) 0.7552(4) 0.142(5) Uani 1 1 d . . .
H13A H 0.3737 0.2439 0.7622 0.213 Uiso 1 1 calc R . .
H13B H 0.3346 0.1801 0.7919 0.213 Uiso 1 1 calc R . .
H13C H 0.3077 0.2318 0.7388 0.213 Uiso 1 1 calc R . .
C14 C 0.2544(4) -0.0862(5) 0.4370(4) 0.086(2) Uani 1 1 d . . .
C15 C 0.2892(5) -0.0363(7) 0.3985(5) 0.156(5) Uani 1 1 d . . .
H15A H 0.3180 -0.0062 0.4224 0.234 Uiso 1 1 calc R . .
H15B H 0.2635 0.0000 0.3761 0.234 Uiso 1 1 calc R . .
H15C H 0.3089 -0.0703 0.3719 0.234 Uiso 1 1 calc R . .
C16 C 0.2950(5) -0.1406(6) 0.4770(6) 0.155(5) Uani 1 1 d . . .
H16A H 0.2715 -0.1728 0.5014 0.232 Uiso 1 1 calc R . .
H16B H 0.3215 -0.1079 0.5016 0.232 Uiso 1 1 calc R . .
H16C H 0.3172 -0.1749 0.4528 0.232 Uiso 1 1 calc R . .
C17 C 0.2084(5) -0.1352(6) 0.4021(5) 0.135(4) Uani 1 1 d . . .
H17A H 0.1873 -0.1675 0.4286 0.203 Uiso 1 1 calc R . .
H17B H 0.2272 -0.1695 0.3751 0.203 Uiso 1 1 calc R . .
H17C H 0.1814 -0.1000 0.3803 0.203 Uiso 1 1 calc R . .
C18 C 0.1811(5) -0.0696(5) 0.6104(4) 0.097(3) Uani 1 1 d . . .
C19 C 0.1980(7) -0.1455(7) 0.6420(7) 0.200(7) Uani 1 1 d . . .
H19A H 0.2293 -0.1349 0.6717 0.300 Uiso 1 1 calc R . .
H19B H 0.2110 -0.1840 0.6143 0.300 Uiso 1 1 calc R . .
H19C H 0.1645 -0.1665 0.6604 0.300 Uiso 1 1 calc R . .
C20 C 0.1325(6) -0.0828(8) 0.5653(6) 0.157(5) Uani 1 1 d . . .
H20A H 0.1227 -0.0330 0.5456 0.236 Uiso 1 1 calc R . .
H20B H 0.0987 -0.1026 0.5838 0.236 Uiso 1 1 calc R . .
H20C H 0.1443 -0.1214 0.5370 0.236 Uiso 1 1 calc R . .
C21 C 0.1653(5) -0.0030(7) 0.6527(5) 0.136(4) Uani 1 1 d . . .
H21A H 0.1545 0.0446 0.6306 0.205 Uiso 1 1 calc R . .
H21B H 0.1986 0.0083 0.6799 0.205 Uiso 1 1 calc R . .
H21C H 0.1327 -0.0199 0.6744 0.205 Uiso 1 1 calc R . .
C22 C 0.0051(4) 0.1865(7) 0.5829(5) 0.107(3) Uani 1 1 d . . .
C23 C 0.0212(8) 0.1278(9) 0.5439(11) 0.303(16) Uani 1 1 d . . .
H23A H 0.0177 0.1486 0.5043 0.455 Uiso 1 1 calc R . .
H23B H -0.0042 0.0821 0.5464 0.455 Uiso 1 1 calc R . .
H23C H 0.0613 0.1119 0.5539 0.455 Uiso 1 1 calc R . .
C24 C 0.0122(11) 0.1574(14) 0.6412(8) 0.336(19) Uani 1 1 d . . .
H24A H 0.0001 0.1978 0.6679 0.505 Uiso 1 1 calc R . .
H24B H 0.0528 0.1441 0.6507 0.505 Uiso 1 1 calc R . .
H24C H -0.0116 0.1102 0.6447 0.505 Uiso 1 1 calc R . .
C26 C 0.1361(4) 0.3061(5) 0.7127(3) 0.077(2) Uani 1 1 d . . .
C25 C -0.0538(6) 0.2118(13) 0.5724(15) 0.37(2) Uani 1 1 d . . .
H25A H -0.0604 0.2294 0.5321 0.554 Uiso 1 1 calc R . .
H25B H -0.0614 0.2554 0.5985 0.554 Uiso 1 1 calc R . .
H25C H -0.0798 0.1679 0.5793 0.554 Uiso 1 1 calc R . .
C27 C 0.1855(4) 0.3594(6) 0.6972(4) 0.112(3) Uani 1 1 d . . .
H27A H 0.2073 0.3337 0.6678 0.168 Uiso 1 1 calc R . .
H27B H 0.2111 0.3694 0.7320 0.168 Uiso 1 1 calc R . .
H27C H 0.1698 0.4094 0.6820 0.168 Uiso 1 1 calc R . .
C28 C 0.1013(6) 0.3437(8) 0.7581(5) 0.153(5) Uani 1 1 d . . .
H28A H 0.0701 0.3081 0.7674 0.229 Uiso 1 1 calc R . .
H28B H 0.0848 0.3933 0.7431 0.229 Uiso 1 1 calc R . .
H28C H 0.1265 0.3539 0.7931 0.229 Uiso 1 1 calc R . .
C29 C 0.1582(6) 0.2234(7) 0.7326(5) 0.148(5) Uani 1 1 d . . .
H29A H 0.1798 0.1997 0.7023 0.222 Uiso 1 1 calc R . .
H29B H 0.1252 0.1898 0.7400 0.222 Uiso 1 1 calc R . .
H29C H 0.1834 0.2285 0.7683 0.222 Uiso 1 1 calc R . .
H1A H 0.270(2) 0.169(3) 0.453(2) 0.029(17) Uiso 1 1 d . . .

loop_
_atom_site_aniso_label
_atom_site_aniso_U_11
_atom_site_aniso_U_22
_atom_site_aniso_U_33
_atom_site_aniso_U_23
_atom_site_aniso_U_13
_atom_site_aniso_U_12
Cu1 0.0395(4) 0.0430(4) 0.0562(4) -0.0008(3) 0.0046(3) 0.0114(3)
Cu2 0.0411(4) 0.0342(3) 0.0633(4) 0.0074(3) 0.0196(3) 0.0039(3)
P1 0.0440(8) 0.0678(11) 0.0470(9) -0.0050(8) -0.0063(7) 0.0111(8)
P2 0.0599(10) 0.0338(8) 0.0729(11) 0.0064(7) 0.0101(8) -0.0018(7)
P3 0.0401(8) 0.0672(10) 0.0512(9) -0.0075(8) 0.0144(7) -0.0012(7)
O1 0.035(2) 0.037(2) 0.043(2) -0.0016(18) 0.0061(17) 0.0055(16)
O2 0.058(3) 0.059(3) 0.061(3) -0.011(2) 0.013(2) -0.002(2)
O3 0.060(3) 0.126(4) 0.066(3) 0.010(3) 0.001(2) 0.002(3)
O4 0.126(5) 0.073(3) 0.086(4) -0.011(3) 0.020(3) -0.002(3)
O5 0.093(4) 0.074(3) 0.079(3) 0.009(3) 0.012(3) 0.017(3)
O6 0.053(3) 0.041(2) 0.110(4) 0.011(2) -0.004(2) 0.0035(19)
O7 0.049(2) 0.038(2) 0.083(3) 0.007(2) 0.018(2) -0.0024(18)
O8 0.058(3) 0.073(3) 0.087(3) -0.015(3) 0.011(2) 0.004(2)
O9 0.099(4) 0.054(3) 0.093(4) 0.022(3) 0.009(3) 0.001(3)
O10 0.046(2) 0.052(2) 0.054(2) 0.0063(19) 0.0150(18) -0.0030(18)
O11 0.049(2) 0.063(3) 0.063(3) -0.007(2) 0.0166(19) 0.013(2)
O12 0.042(3) 0.096(4) 0.121(4) -0.009(3) 0.015(3) -0.004(3)
O13 0.083(3) 0.096(4) 0.066(3) -0.003(3) 0.027(3) 0.002(3)
N1 0.054(3) 0.061(3) 0.061(3) -0.008(3) -0.004(2) 0.022(3)
C1 0.062(5) 0.094(6) 0.112(7) 0.008(5) -0.008(4) 0.009(4)
C2 0.052(5) 0.142(9) 0.124(8) -0.001(7) -0.009(5) 0.025(5)
C3 0.081(6) 0.133(9) 0.104(7) -0.026(6) -0.029(5) 0.060(7)
C4 0.091(7) 0.084(6) 0.145(9) -0.007(6) -0.035(6) 0.041(5)
C5 0.084(5) 0.070(5) 0.112(6) -0.007(5) -0.019(5) 0.029(4)
C6 0.097(6) 0.092(6) 0.072(5) -0.002(5) 0.000(4) -0.019(5)
C7 0.128(10) 0.178(13) 0.136(10) 0.004(9) -0.020(8) -0.006(9)
C8 0.148(9) 0.094(7) 0.109(7) 0.021(6) 0.004(6) -0.033(6)
C9 0.225(14) 0.122(9) 0.120(9) -0.055(7) 0.010(9) -0.058(9)
C10 0.102(6) 0.083(5) 0.054(4) 0.011(4) 0.001(4) 0.004(5)
C11 0.183(14) 0.202(14) 0.152(12) 0.047(10) -0.019(10) 0.064(12)
C12 0.212(13) 0.112(8) 0.103(8) 0.024(6) -0.001(8) -0.063(9)
C13 0.252(15) 0.094(7) 0.084(6) -0.010(6) 0.041(8) 0.006(8)
C14 0.083(5) 0.070(5) 0.108(6) -0.034(5) 0.022(5) -0.005(4)
C15 0.175(11) 0.138(10) 0.168(11) -0.070(8) 0.109(10) -0.056(9)
C16 0.124(9) 0.084(7) 0.250(15) -0.056(8) -0.021(10) 0.038(6)
C17 0.108(8) 0.130(9) 0.169(10) -0.082(8) 0.023(7) -0.036(7)
C18 0.129(8) 0.081(6) 0.086(6) 0.027(5) 0.029(6) -0.034(6)
C19 0.256(18) 0.122(10) 0.232(16) 0.116(11) 0.081(14) 0.009(11)
C20 0.152(11) 0.183(13) 0.143(10) 0.011(9) 0.048(9) -0.085(10)
C21 0.159(10) 0.130(9) 0.128(9) 0.011(8) 0.060(8) -0.026(8)
C22 0.069(5) 0.137(8) 0.120(8) -0.033(7) 0.039(5) -0.051(6)
C23 0.26(2) 0.166(14) 0.52(4) -0.19(2) 0.22(2) -0.132(15)
C24 0.47(4) 0.39(3) 0.153(15) 0.015(17) 0.036(18) -0.35(3)
C26 0.097(6) 0.094(6) 0.041(4) 0.001(4) 0.009(4) -0.005(5)
C25 0.065(9) 0.29(3) 0.75(6) 0.14(3) 0.005(18) -0.059(12)
C27 0.111(7) 0.138(9) 0.083(6) -0.003(6) -0.010(5) -0.032(7)
C28 0.169(11) 0.188(12) 0.109(8) -0.045(8) 0.067(8) -0.008(9)
C29 0.194(13) 0.130(9) 0.115(8) 0.032(7) -0.027(8) 0.030(9)

loop_
_atom_type_symbol
_atom_type_description
_atom_type_scat_dispersion_real
_atom_type_scat_dispersion_imag
_atom_type_scat_source
C C 0.0033 0.0016 'International Tables Vol C Tables 4.2.6.8 and 6.1.1.4'
H H 0.0000 0.0000 'International Tables Vol C Tables 4.2.6.8 and 6.1.1.4'
N N 0.0061 0.0033 'International Tables Vol C Tables 4.2.6.8 and 6.1.1.4'
O O 0.0106 0.0060 'International Tables Vol C Tables 4.2.6.8 and 6.1.1.4'
P P 0.1023 0.0942 'International Tables Vol C Tables 4.2.6.8 and 6.1.1.4'
Cu Cu 0.3201 1.2651 'International Tables Vol C Tables 4.2.6.8 and 6.1.1.4'

loop_
_geom_angle_atom_site_label_1
_geom_angle_atom_site_label_2
_geom_angle_atom_site_label_3
_geom_angle
_geom_angle_site_symmetry_1
_geom_angle_site_symmetry_3
_geom_angle_publ_flag
O6 Cu1 O1 91.57(16) . . ?
O6 Cu1 N1 90.5(2) . . ?
O1 Cu1 N1 177.0(2) . . ?
O6 Cu1 O11 119.41(19) . 7_556 ?
O1 Cu1 O11 89.64(17) . 7_556 ?
N1 Cu1 O11 91.24(19) . 7_556 ?
O6 Cu1 O2 133.24(19) . . ?
O1 Cu1 O2 84.88(17) . . ?
N1 Cu1 O2 92.1(2) . . ?
O11 Cu1 O2 107.20(17) 7_556 . ?
O7 Cu2 O10 91.04(16) . . ?
O7 Cu2 O1 167.79(18) . 7_556 ?
O10 Cu2 O1 96.77(16) . 7_556 ?
O7 Cu2 O1 90.95(16) . . ?
O10 Cu2 O1 177.53(16) . . ?
O1 Cu2 O1 81.04(16) 7_556 . ?
O7 Cu2 O3 107.64(19) . . ?
O10 Cu2 O3 88.68(17) . . ?
O1 Cu2 O3 82.01(19) 7_556 . ?
O1 Cu2 O3 92.13(17) . . ?
O7 Cu2 Cu2 130.36(12) . 7_556 ?
O10 Cu2 Cu2 137.75(12) . 7_556 ?
O1 Cu2 Cu2 41.00(11) 7_556 7_556 ?
O1 Cu2 Cu2 40.04(11) . 7_556 ?
O3 Cu2 Cu2 86.22(13) . 7_556 ?
O4 P1 O2 113.9(3) . . ?
O4 P1 O3 107.3(3) . . ?
O2 P1 O3 113.4(3) . . ?
O4 P1 O5 108.4(3) . . ?
O2 P1 O5 105.6(3) . . ?
O3 P1 O5 108.0(3) . . ?
O6 P2 O7 118.1(2) . . ?
O6 P2 O8 111.0(3) . . ?
O7 P2 O8 105.9(3) . . ?
O6 P2 O9 104.4(3) . . ?
O7 P2 O9 110.8(3) . . ?
O8 P2 O9 106.2(3) . . ?
O11 P3 O10 116.8(2) . . ?
O11 P3 O13 110.0(3) . . ?
O10 P3 O13 112.3(3) . . ?
O11 P3 O12 105.2(3) . . ?
O10 P3 O12 112.4(3) . . ?
O13 P3 O12 98.4(3) . . ?
Cu2 O1 Cu1 113.09(19) 7_556 . ?
Cu2 O1 Cu2 98.96(16) 7_556 . ?
Cu1 O1 Cu2 116.9(2) . . ?
P1 O2 Cu1 115.7(2) . . ?
P1 O3 Cu2 128.4(3) . . ?
P1 O4 C6 127.0(5) . . ?
C10 O5 P1 128.1(5) . . ?
P2 O6 Cu1 133.6(3) . . ?
P2 O7 Cu2 130.9(2) . . ?
C14 O8 P2 129.1(5) . . ?
C18 O9 P2 127.2(5) . . ?
P3 O10 Cu2 134.0(2) . . ?
P3 O11 Cu1 123.7(2) . 7_556 ?
C22 O12 P3 129.7(6) . . ?
C26 O13 P3 129.9(5) . . ?
C1 N1 C5 117.3(6) . . ?
C1 N1 Cu1 118.5(5) . . ?
C5 N1 Cu1 124.1(5) . . ?
N1 C1 C2 122.9(9) . . ?
C3 C2 C1 119.0(10) . . ?
C4 C3 C2 119.3(8) . . ?
C3 C4 C5 119.5(9) . . ?
N1 C5 C4 122.0(9) . . ?
C7 C6 C9 113.6(9) . . ?
C7 C6 C8 113.4(9) . . ?
C9 C6 C8 112.6(9) . . ?
C7 C6 O4 112.1(8) . . ?
C9 C6 O4 99.3(7) . . ?
C8 C6 O4 104.6(7) . . ?
O5 C10 C13 112.4(7) . . ?
O5 C10 C12 108.3(7) . . ?
C13 C10 C12 114.7(9) . . ?
O5 C10 C11 101.4(8) . . ?
C13 C10 C11 111.1(9) . . ?
C12 C10 C11 108.1(9) . . ?
C15 C14 O8 107.7(7) . . ?
C15 C14 C17 112.1(9) . . ?
O8 C14 C17 104.6(7) . . ?
C15 C14 C16 110.7(9) . . ?
O8 C14 C16 110.8(8) . . ?
C17 C14 C16 110.7(8) . . ?
C20 C18 O9 111.1(7) . . ?
C20 C18 C19 111.3(11) . . ?
O9 C18 C19 103.8(9) . . ?
C20 C18 C21 110.3(10) . . ?
O9 C18 C21 107.9(7) . . ?
C19 C18 C21 112.3(10) . . ?
C23 C22 C24 109.8(18) . . ?
C23 C22 C25 113.3(17) . . ?
C24 C22 C25 107.7(16) . . ?
C23 C22 O12 108.5(9) . . ?
C24 C22 O12 113.9(9) . . ?
C25 C22 O12 103.6(11) . . ?
O13 C26 C28 104.3(8) . . ?
O13 C26 C27 111.6(6) . . ?
C28 C26 C27 111.1(8) . . ?
O13 C26 C29 106.9(7) . . ?
C28 C26 C29 110.9(8) . . ?
C27 C26 C29 111.7(9) . . ?

loop_
_geom_bond_atom_site_label_1
_geom_bond_atom_site_label_2
_geom_bond_distance
_geom_bond_site_symmetry_2
_geom_bond_publ_flag
Cu1 O6 1.983(4) . ?
Cu1 O1 1.987(4) . ?
Cu1 N1 2.008(5) . ?
Cu1 O11 2.047(4) 7_556 ?
Cu1 O2 2.073(4) . ?
Cu2 O7 1.934(4) . ?
Cu2 O10 1.948(4) . ?
Cu2 O1 1.973(4) 7_556 ?
Cu2 O1 2.012(4) . ?
Cu2 O3 2.372(5) . ?
Cu2 Cu2 3.0294(16) 7_556 ?
P1 O4 1.505(6) . ?
P1 O2 1.506(4) . ?
P1 O3 1.509(5) . ?
P1 O5 1.592(5) . ?
P2 O6 1.480(5) . ?
P2 O7 1.494(4) . ?
P2 O8 1.564(5) . ?
P2 O9 1.579(5) . ?
P3 O11 1.483(4) . ?
P3 O10 1.498(4) . ?
P3 O13 1.572(5) . ?
P3 O12 1.579(5) . ?
O1 Cu2 1.973(4) 7_556 ?
O4 C6 1.561(10) . ?
O5 C10 1.460(8) . ?
O8 C14 1.479(8) . ?
O9 C18 1.472(10) . ?
O11 Cu1 2.047(4) 7_556 ?
O12 C22 1.447(10) . ?
O13 C26 1.444(9) . ?
N1 C1 1.319(9) . ?
N1 C5 1.325(9) . ?
C1 C2 1.391(11) . ?
C2 C3 1.346(13) . ?
C3 C4 1.332(13) . ?
C4 C5 1.404(10) . ?
C6 C7 1.420(14) . ?
C6 C9 1.493(12) . ?
C6 C8 1.514(12) . ?
C10 C13 1.466(12) . ?
C10 C12 1.479(12) . ?
C10 C11 1.546(14) . ?
C14 C15 1.477(12) . ?
C14 C17 1.506(11) . ?
C14 C16 1.540(14) . ?
C18 C20 1.468(14) . ?
C18 C19 1.488(13) . ?
C18 C21 1.527(13) . ?
C22 C23 1.385(15) . ?
C22 C24 1.407(19) . ?
C22 C25 1.409(18) . ?
C26 C28 1.480(11) . ?
C26 C27 1.494(11) . ?
C26 C29 1.523(12) . ?
